data_4320524
loop_
_publ_author_name
'F. Albert Cotton'
'Chun Lin'
'Carlos A. Murillo'

_publ_section_title
;
 Controlling the Dimensionality of Metal-Metal Bonded Rh24+ Polymers by
 the Length of the Linker. A Disciplined Example of Crystal Engineering
;
_journal_name_full 'Inorganic Chemistry'
_journal_page_first 5886
_journal_page_last 5889
_journal_paper_doi 10.1021/ic010537t
_journal_volume 40
_journal_year 2001
_chemical_formula_moiety '[Rh2(DAniF)2]2[O2CCH2CO2]2(NCC6F4C6F4CN)2(6.8CH2Cl2)'
_chemical_formula_sum 'C100.8 H77.6 Cl13.6 F16 N12 O16 Rh4'
_chemical_formula_weight 2910.71
_chemical_name_systematic
;
   ?
;
_space_group_IT_number 11
_symmetry_cell_setting monoclinic
_symmetry_space_group_name_Hall '-P 2yb'
_symmetry_space_group_name_H-M 'P 1 21/m 1'
_atom_sites_solution_hydrogens geom
_atom_sites_solution_primary direct
_atom_sites_solution_secondary difmap
_audit_creation_method SHELXL-97
_cell_angle_alpha 90.00
_cell_angle_beta 95.673(2)
_cell_angle_gamma 90.00
_cell_formula_units_Z 2
_cell_length_a 11.802(1)
_cell_length_b 28.303(2)
_cell_length_c 18.820(2)
_cell_measurement_reflns_used 4761
_cell_measurement_temperature 213(2)
_cell_measurement_theta_max 24.77
_cell_measurement_theta_min 2.18
_cell_volume 6255.7(10)
_computing_cell_refinement SAINT
_computing_data_collection SMART
_computing_data_reduction SAINT
_computing_molecular_graphics 'XP (Siemens, 1990)'
_computing_publication_material 'SHELXL-97 (Sheldrick, 1997)'
_computing_structure_refinement 'SHELXL-97 (Sheldrick, 1997)'
_computing_structure_solution 'SHELXS-97 (Sheldrick, 1990)'
_diffrn_ambient_temperature 213(2)
_diffrn_measured_fraction_theta_full 0.996
_diffrn_measured_fraction_theta_max 0.996
_diffrn_measurement_device_type 'Bruker SMART area detector'
_diffrn_measurement_method 'Ellipsoid-mask fitting'
_diffrn_radiation_monochromator graphite
_diffrn_radiation_source 'normal-focus sealed tube'
_diffrn_radiation_type MoK\a
_diffrn_radiation_wavelength 0.71073
_diffrn_reflns_av_R_equivalents 0.1118
_diffrn_reflns_av_sigmaI/netI 0.1376
_diffrn_reflns_limit_h_max 14
_diffrn_reflns_limit_h_min -14
_diffrn_reflns_limit_k_max 33
_diffrn_reflns_limit_k_min -33
_diffrn_reflns_limit_l_max 15
_diffrn_reflns_limit_l_min -22
_diffrn_reflns_number 33132
_diffrn_reflns_theta_full 25.02
_diffrn_reflns_theta_max 25.02
_diffrn_reflns_theta_min 1.44
_diffrn_standards_number 'none (area detector data)'
_exptl_absorpt_coefficient_mu 0.894
_exptl_absorpt_correction_T_max 0.962
_exptl_absorpt_correction_T_min 0.732
_exptl_absorpt_correction_type multi-scan
_exptl_crystal_colour dark-red
_exptl_crystal_density_diffrn 1.545
_exptl_crystal_density_method 'not measured'
_exptl_crystal_description block
_exptl_crystal_F_000 2899
_exptl_crystal_size_max 0.25
_exptl_crystal_size_mid 0.20
_exptl_crystal_size_min 0.06
_refine_diff_density_max 1.886
_refine_diff_density_min -1.126
_refine_diff_density_rms 0.167
_refine_ls_extinction_method none
_refine_ls_goodness_of_fit_ref 1.032
_refine_ls_hydrogen_treatment mixed
_refine_ls_matrix_type full
_refine_ls_number_parameters 744
_refine_ls_number_reflns 11247
_refine_ls_number_restraints 2
_refine_ls_restrained_S_all 1.031
_refine_ls_R_factor_all 0.1807
_refine_ls_R_factor_gt 0.0948
_refine_ls_shift/su_max 0.017
_refine_ls_shift/su_mean 0.001
_refine_ls_structure_factor_coef Fsqd
_refine_ls_weighting_details 'calc w=1/[\s^2^(Fo^2^)+(0.1048P)^2^+46.7489P] where P=(Fo^2^+2Fc^2^)/3'
_refine_ls_weighting_scheme calc
_refine_ls_wR_factor_gt 0.2168
_refine_ls_wR_factor_ref 0.2571
_reflns_number_gt 5745
_reflns_number_total 11247
_reflns_threshold_expression >2sigma(I)
_cod_data_source_file ic010537t.cif
_cod_data_source_block compd_1
_cod_depositor_comments
;
The following automatic conversions were performed:

'_symmetry_cell_setting' value 'Monoclinic' changed to 'monoclinic'
according to the built-in table from CIF Core dictionary named
'cif_core.dic' version 2.4.1 from 2010-06-29.

'_geom_bond_publ_flag'
value 'Y' changed to 'y' according to the built-in table from CIF
Core dictionary named 'cif_core.dic' version 2.4.1 from 2010-06-29
(11 times).

'_geom_angle_publ_flag' value 'Y' changed to 'y'
according to the built-in table from CIF Core dictionary named
'cif_core.dic' version 2.4.1 from 2010-06-29 (30 times).

Automatic conversion script
Id: cif_fix_values 1646 2011-03-28 12:23:43Z adriana 
;
_cod_original_formula_sum 'C100.80 H77.60 Cl13.60 F16 N12 O16 Rh4'
_cod_database_code 4320524

loop_
_symmetry_equiv_pos_as_xyz
'x, y, z'
'-x, y+1/2, -z'
'-x, -y, -z'
'x, -y-1/2, z'

loop_
_atom_site_label
_atom_site_type_symbol
_atom_site_fract_x
_atom_site_fract_y
_atom_site_fract_z
_atom_site_U_iso_or_equiv
_atom_site_adp_type
_atom_site_occupancy
_atom_site_symmetry_multiplicity
_atom_site_calc_flag
_atom_site_refinement_flags
_atom_site_disorder_assembly
_atom_site_disorder_group
Rh1 Rh 0.98969(8) 0.36406(3) 0.20573(4) 0.0240(3) Uani 1 1 d . . .
Rh2 Rh 0.93553(8) 0.36136(3) 0.07758(4) 0.0246(3) Uani 1 1 d . . .
N1 N 0.8847(8) 0.4199(3) 0.2109(5) 0.031(2) Uani 1 1 d . . .
N2 N 0.8140(8) 0.4091(3) 0.0928(5) 0.029(2) Uani 1 1 d . . .
N3 N 1.1218(8) 0.4065(3) 0.1879(5) 0.028(2) Uani 1 1 d . . .
N4 N 1.0527(8) 0.4128(3) 0.0669(5) 0.027(2) Uani 1 1 d . . .
N5 N 1.0194(8) 0.3619(4) 0.3231(5) 0.027(2) Uani 1 1 d . . .
N6 N 0.8981(9) 0.3523(3) -0.0409(5) 0.030(2) Uani 1 1 d . . .
O1 O 0.8457(9) 0.5152(4) 0.4683(5) 0.061(3) Uani 1 1 d . . .
O2 O 0.5001(9) 0.4661(4) -0.1341(6) 0.070(3) Uani 1 1 d . . .
O3 O 1.4682(9) 0.4474(5) 0.4045(6) 0.089(4) Uani 1 1 d . . .
O4 O 1.1571(9) 0.4485(3) -0.2104(5) 0.051(3) Uani 1 1 d . . .
O103 O 0.8601(7) 0.3152(3) 0.2163(4) 0.0280(18) Uani 1 1 d . . .
O104 O 0.8269(7) 0.3060(3) 0.0956(4) 0.0303(19) Uani 1 1 d . . .
O201 O 1.0943(7) 0.3062(3) 0.1908(4) 0.0290(19) Uani 1 1 d . . .
O202 O 1.0628(7) 0.3118(3) 0.0719(4) 0.0275(18) Uani 1 1 d . . .
C1 C 0.8119(10) 0.4310(4) 0.1547(6) 0.026(3) Uani 1 1 d . . .
H1A H 0.7579 0.4550 0.1591 0.031 Uiso 1 1 calc R . .
C2 C 1.1291(10) 0.4216(4) 0.1216(7) 0.032(3) Uani 1 1 d . . .
H2A H 1.1930 0.4398 0.1129 0.039 Uiso 1 1 calc R . .
C3 C 1.1086(9) 0.2928(4) 0.1291(6) 0.026(3) Uani 1 1 d . . .
C4 C 1.1838(13) 0.2500 0.1227(9) 0.030(4) Uani 1 2 d S . .
H4A H 1.2467 0.2500 0.1608 0.036 Uiso 1 2 calc SR . .
H4B H 1.2156 0.2500 0.0765 0.036 Uiso 1 2 calc SR . .
C5 C 0.7460(15) 0.2500 0.1711(10) 0.034(4) Uani 1 2 d S . .
H5A H 0.6788 0.2500 0.1360 0.041 Uiso 1 2 calc SR . .
H5B H 0.7197 0.2500 0.2189 0.041 Uiso 1 2 calc SR . .
C6 C 0.8166(10) 0.2948(4) 0.1615(7) 0.029(3) Uani 1 1 d . . .
C11 C 0.8679(10) 0.4438(4) 0.2764(6) 0.027(3) Uani 1 1 d . . .
C12 C 0.9602(12) 0.4679(4) 0.3117(7) 0.039(3) Uani 1 1 d . . .
H12A H 1.0302 0.4682 0.2918 0.047 Uiso 1 1 calc R . .
C13 C 0.9508(12) 0.4914(5) 0.3758(7) 0.044(3) Uani 1 1 d . . .
H13A H 1.0135 0.5074 0.3993 0.053 Uiso 1 1 calc R . .
C14 C 0.8449(11) 0.4906(5) 0.4048(6) 0.035(3) Uani 1 1 d . . .
C15 C 0.7558(11) 0.4677(4) 0.3703(7) 0.040(3) Uani 1 1 d . . .
H15A H 0.6853 0.4672 0.3895 0.048 Uiso 1 1 calc R . .
C16 C 0.7685(10) 0.4445(4) 0.3057(7) 0.032(3) Uani 1 1 d . . .
H16A H 0.7054 0.4289 0.2821 0.039 Uiso 1 1 calc R . .
C17 C 0.7455(16) 0.5103(6) 0.5052(9) 0.084(6) Uani 1 1 d . . .
H17A H 0.7542 0.5288 0.5488 0.126 Uiso 1 1 calc R . .
H17B H 0.7350 0.4773 0.5168 0.126 Uiso 1 1 calc R . .
H17C H 0.6798 0.5215 0.4749 0.126 Uiso 1 1 calc R . .
C21 C 0.7332(9) 0.4262(4) 0.0349(6) 0.028(3) Uani 1 1 d . . .
C22 C 0.6626(11) 0.3924(5) -0.0032(7) 0.042(3) Uani 1 1 d . . .
H22A H 0.6688 0.3602 0.0091 0.051 Uiso 1 1 calc R . .
C23 C 0.5847(13) 0.4069(6) -0.0585(8) 0.057(4) Uani 1 1 d . . .
H23A H 0.5371 0.3848 -0.0839 0.069 Uiso 1 1 calc R . .
C24 C 0.5777(10) 0.4557(5) -0.0764(7) 0.039(3) Uani 1 1 d . . .
C25 C 0.6444(10) 0.4870(5) -0.0379(7) 0.040(3) Uani 1 1 d . . .
H25A H 0.6375 0.5193 -0.0489 0.048 Uiso 1 1 calc R . .
C26 C 0.7228(10) 0.4726(4) 0.0176(6) 0.033(3) Uani 1 1 d . . .
H26A H 0.7690 0.4951 0.0433 0.040 Uiso 1 1 calc R . .
C27 C 0.4870(13) 0.5150(7) -0.1522(9) 0.069(5) Uani 1 1 d . . .
H27A H 0.4311 0.5183 -0.1933 0.103 Uiso 1 1 calc R . .
H27B H 0.5594 0.5276 -0.1635 0.103 Uiso 1 1 calc R . .
H27C H 0.4616 0.5321 -0.1121 0.103 Uiso 1 1 calc R . .
C31 C 1.2110(10) 0.4170(4) 0.2417(7) 0.032(3) Uani 1 1 d . . .
C32 C 1.2599(12) 0.3812(5) 0.2852(8) 0.052(4) Uani 1 1 d . . .
H32A H 1.2356 0.3499 0.2771 0.062 Uiso 1 1 calc R . .
C33 C 1.3423(12) 0.3905(6) 0.3393(8) 0.057(4) Uani 1 1 d . . .
H33A H 1.3698 0.3658 0.3695 0.069 Uiso 1 1 calc R . .
C34 C 1.3854(12) 0.4345(6) 0.3507(8) 0.052(4) Uani 1 1 d . . .
C35 C 1.3434(12) 0.4707(6) 0.3086(8) 0.054(4) Uani 1 1 d . . .
H35A H 1.3725 0.5014 0.3163 0.065 Uiso 1 1 calc R . .
C36 C 1.2550(11) 0.4620(5) 0.2528(7) 0.046(3) Uani 1 1 d . . .
H36A H 1.2264 0.4870 0.2235 0.055 Uiso 1 1 calc R . .
C37 C 1.5096(19) 0.4096(10) 0.4565(11) 0.124(9) Uani 1 1 d . . .
H37A H 1.5672 0.4226 0.4915 0.187 Uiso 1 1 calc R . .
H37B H 1.5421 0.3839 0.4311 0.187 Uiso 1 1 calc R . .
H37C H 1.4463 0.3978 0.4805 0.187 Uiso 1 1 calc R . .
C41 C 1.0867(10) 0.4229(4) -0.0026(6) 0.027(3) Uani 1 1 d . . .
C42 C 1.0152(10) 0.4523(4) -0.0487(6) 0.031(3) Uani 1 1 d . . .
H42A H 0.9498 0.4663 -0.0332 0.037 Uiso 1 1 calc R . .
C43 C 1.0450(11) 0.4598(4) -0.1179(6) 0.034(3) Uani 1 1 d . . .
H43A H 0.9994 0.4796 -0.1491 0.041 Uiso 1 1 calc R . .
C44 C 1.1403(12) 0.4388(4) -0.1412(6) 0.038(3) Uani 1 1 d . . .
C45 C 1.2088(11) 0.4097(4) -0.0957(6) 0.036(3) Uani 1 1 d . . .
H45A H 1.2730 0.3947 -0.1113 0.043 Uiso 1 1 calc R . .
C46 C 1.1799(10) 0.4031(5) -0.0258(6) 0.037(3) Uani 1 1 d . . .
H46A H 1.2272 0.3843 0.0058 0.045 Uiso 1 1 calc R . .
C47 C 1.2575(13) 0.4289(6) -0.2353(7) 0.060(4) Uani 1 1 d . . .
H47A H 1.2614 0.4378 -0.2847 0.091 Uiso 1 1 calc R . .
H47B H 1.2551 0.3947 -0.2315 0.091 Uiso 1 1 calc R . .
H47C H 1.3241 0.4407 -0.2065 0.091 Uiso 1 1 calc R . .
C51 C 1.0057(10) 0.3639(4) 0.3807(7) 0.029(3) Uiso 1 1 d . . .
C52 C 0.9923(11) 0.3684(4) 0.4560(6) 0.032(3) Uani 1 1 d . . .
C53 C 1.0882(13) 0.3751(4) 0.5047(7) 0.044(4) Uani 1 1 d . . .
C54 C 1.0736(13) 0.3757(5) 0.5777(7) 0.044(3) Uani 1 1 d . . .
C55 C 0.9664(12) 0.3713(4) 0.6044(6) 0.039(3) Uani 1 1 d . . .
C56 C 0.8752(12) 0.3674(5) 0.5522(7) 0.043(3) Uani 1 1 d . . .
C57 C 0.8857(11) 0.3645(5) 0.4804(7) 0.039(3) Uani 1 1 d . . .
C58 C 0.9535(10) 0.3688(4) 0.6809(7) 0.035(3) Uiso 1 1 d . . .
C59 C 1.0125(13) 0.3357(5) 0.7241(7) 0.045(4) Uani 1 1 d . . .
C60 C 0.9968(14) 0.3310(5) 0.7960(7) 0.053(4) Uani 1 1 d . . .
C61 C 0.9191(11) 0.3582(4) 0.8253(6) 0.035(3) Uani 1 1 d . . .
C62 C 0.8613(11) 0.3927(4) 0.7840(6) 0.034(3) Uani 1 1 d . . .
C63 C 0.8776(12) 0.3979(4) 0.7119(7) 0.043(3) Uani 1 1 d . . .
C64 C 0.9042(11) 0.3551(4) -0.0999(6) 0.031(3) Uani 1 1 d . . .
F1 F 1.1905(7) 0.3767(3) 0.4840(4) 0.058(2) Uani 1 1 d . . .
F2 F 1.1677(7) 0.3811(3) 0.6237(4) 0.061(2) Uani 1 1 d . . .
F3 F 0.7692(7) 0.3623(3) 0.5736(4) 0.055(2) Uani 1 1 d . . .
F4 F 0.7949(6) 0.3587(3) 0.4346(4) 0.054(2) Uani 1 1 d . . .
F5 F 1.0838(9) 0.3058(3) 0.6961(4) 0.073(3) Uani 1 1 d . . .
F6 F 1.0557(9) 0.2994(3) 0.8344(4) 0.072(3) Uani 1 1 d . . .
F7 F 0.7868(7) 0.4218(3) 0.8117(4) 0.056(2) Uani 1 1 d . . .
F8 F 0.8222(7) 0.4325(3) 0.6744(4) 0.057(2) Uani 1 1 d . . .
C1S C 0.752(2) 0.2500 -0.0387(15) 0.075(7) Uiso 1 2 d S . .
Cl1 Cl 0.7657(8) 0.2500 -0.1360(3) 0.093(2) Uani 1 2 d S . .
Cl2 Cl 0.6046(7) 0.2500 -0.0272(5) 0.127(3) Uani 1 2 d S . .
C2S C 1.707(3) 0.2500 0.604(2) 0.112(11) Uiso 1 2 d S . .
Cl3 Cl 1.8004(12) 0.2500 0.6814(8) 0.189(5) Uiso 1 2 d S A .
Cl4 Cl 1.849(3) 0.2500 0.5524(16) 0.220(12) Uiso 0.60 2 d SP A 1
Cl4' Cl 1.771(2) 0.2500 0.5215(14) 0.111(7) Uiso 0.40 2 d SP A 2
C3S C 1.474(4) 0.3197(15) 0.194(2) 0.158(15) Uiso 0.75 1 d P . .
Cl5 Cl 1.5708(12) 0.3570(5) 0.1955(9) 0.126(5) Uiso 0.50 1 d P B 1
Cl6 Cl 1.4109(17) 0.3434(8) 0.1122(12) 0.185(8) Uiso 0.50 1 d P B 1
Cl5' Cl 1.567(3) 0.3365(12) 0.2403(19) 0.137(10) Uiso 0.25 1 d P B 2
Cl6' Cl 1.427(2) 0.3175(10) 0.0823(15) 0.105(7) Uiso 0.25 1 d P B 2
C4S C 0.523(4) 0.3732(18) 0.729(3) 0.116(16) Uiso 0.50 1 d P . .
Cl7 Cl 0.6048(14) 0.3361(6) 0.7373(9) 0.159(6) Uiso 0.50 1 d P . .
Cl8 Cl 0.4997(16) 0.4043(7) 0.6537(11) 0.183(7) Uiso 0.50 1 d P . .
C5S C 1.117(8) 0.2500 0.331(5) 0.17(3) Uiso 0.60 2 d SP C 1
Cl9 Cl 1.2938(14) 0.2500 0.3272(10) 0.128(5) Uiso 0.60 2 d SP C 1
Cl10 Cl 1.1293(17) 0.2500 0.4277(11) 0.137(6) Uiso 0.60 2 d SP C 1
C6S C 1.028(4) 0.2500 0.325(4) 0.18(3) Uiso 0.70 2 d SPD D 2
Cl11 Cl 1.185(2) 0.2500 0.3591(13) 0.106(6) Uiso 0.44 2 d SP D 2
Cl12 Cl 0.871(3) 0.2500 0.341(2) 0.098(12) Uiso 0.20 2 d SPD D 2
Cl13 Cl 0.9357(19) 0.2500 0.3966(12) 0.101(6) Uiso 0.44 2 d SP D 2
Cl14 Cl 1.021(3) 0.2500 0.4165(17) 0.113(9) Uiso 0.32 2 d SP D 2
C7S C 1.58(3) 0.2500 0.42(2) 0.27(16) Uiso 0.20 2 d SP . .
Cl15 Cl 1.594(3) 0.2806(15) 0.346(2) 0.156(14) Uiso 0.20 1 d P . .
C8S C 1.310(7) 0.2500 0.602(5) 0.07(2) Uiso 0.30 2 d SP . .
Cl16 Cl 1.194(5) 0.2500 0.567(4) 0.17(2) Uiso 0.20 2 d SP . .
Cl17 Cl 1.376(5) 0.281(2) 0.573(3) 0.24(3) Uiso 0.20 1 d P . .
C9S C 0.338(12) 0.2500 -0.162(3) 0.28(7) Uiso 0.50 2 d SPD . .
Cl18 Cl 0.353(2) 0.2990(8) -0.1569(14) 0.106(7) Uiso 0.25 1 d P . .
Cl19 Cl 0.312(3) 0.2822(12) -0.0762(19) 0.158(12) Uiso 0.25 1 d PD . .

loop_
_atom_site_aniso_label
_atom_site_aniso_U_11
_atom_site_aniso_U_22
_atom_site_aniso_U_33
_atom_site_aniso_U_23
_atom_site_aniso_U_13
_atom_site_aniso_U_12
Rh1 0.0380(5) 0.0253(5) 0.0091(5) -0.0008(4) 0.0049(4) 0.0040(4)
Rh2 0.0424(6) 0.0226(5) 0.0096(5) -0.0008(4) 0.0069(4) 0.0018(4)
N1 0.041(6) 0.030(5) 0.022(6) -0.008(4) 0.005(5) 0.009(5)
N2 0.037(6) 0.032(5) 0.018(5) -0.003(4) 0.004(4) 0.003(4)
N3 0.033(5) 0.029(5) 0.020(5) -0.004(4) 0.000(4) 0.000(4)
N4 0.039(6) 0.026(5) 0.019(5) -0.001(4) 0.010(5) 0.003(4)
N5 0.032(5) 0.040(6) 0.010(5) -0.001(5) 0.001(4) -0.001(5)
N6 0.051(6) 0.021(5) 0.019(6) -0.002(4) 0.005(5) 0.002(4)
O1 0.086(8) 0.064(7) 0.037(6) -0.030(5) 0.023(6) -0.008(6)
O2 0.062(7) 0.104(9) 0.039(7) 0.013(6) -0.011(6) 0.026(6)
O3 0.057(7) 0.154(13) 0.052(8) -0.017(8) -0.016(6) -0.021(8)
O4 0.086(7) 0.050(6) 0.019(5) 0.002(4) 0.016(5) 0.001(5)
O103 0.039(5) 0.029(4) 0.017(4) -0.003(4) 0.009(4) -0.001(4)
O104 0.044(5) 0.033(4) 0.015(4) -0.001(4) 0.012(4) 0.000(4)
O201 0.041(5) 0.035(5) 0.012(4) 0.000(3) 0.008(4) 0.009(4)
O202 0.043(5) 0.025(4) 0.017(4) 0.000(3) 0.010(4) 0.007(4)
C1 0.036(7) 0.023(6) 0.019(6) 0.005(5) 0.008(5) 0.005(5)
C2 0.032(7) 0.036(7) 0.030(8) 0.003(6) 0.007(6) 0.009(6)
C3 0.029(6) 0.031(6) 0.020(7) 0.000(5) 0.013(5) 0.000(5)
C4 0.023(8) 0.043(10) 0.025(10) 0.000 0.015(7) 0.000
C5 0.042(10) 0.034(9) 0.028(10) 0.000 0.017(8) 0.000
C6 0.032(7) 0.024(6) 0.032(8) 0.003(5) 0.010(6) 0.005(5)
C11 0.043(7) 0.027(6) 0.010(6) -0.002(5) 0.002(5) 0.012(5)
C12 0.051(8) 0.040(7) 0.027(7) 0.000(6) 0.008(6) 0.003(6)
C13 0.060(9) 0.042(7) 0.030(8) -0.016(6) 0.002(7) -0.009(7)
C14 0.044(8) 0.051(8) 0.011(6) -0.002(6) 0.007(6) 0.005(6)
C15 0.047(8) 0.046(8) 0.029(8) -0.008(6) 0.019(6) 0.004(6)
C16 0.037(7) 0.028(6) 0.033(7) -0.010(5) 0.004(6) -0.008(5)
C17 0.121(16) 0.081(12) 0.060(12) -0.038(10) 0.058(12) -0.007(11)
C21 0.029(6) 0.044(7) 0.010(6) 0.005(5) -0.005(5) -0.006(5)
C22 0.051(8) 0.038(7) 0.038(8) 0.005(6) 0.004(7) -0.008(6)
C23 0.059(10) 0.064(10) 0.046(10) -0.012(8) -0.008(8) -0.004(8)
C24 0.028(7) 0.060(9) 0.027(7) 0.005(6) -0.009(6) -0.002(6)
C25 0.028(7) 0.055(8) 0.038(8) 0.008(7) 0.005(6) 0.003(6)
C26 0.037(7) 0.045(8) 0.018(7) 0.005(5) -0.002(6) -0.001(6)
C27 0.052(9) 0.110(15) 0.045(10) 0.025(10) 0.010(8) 0.017(10)
C31 0.033(7) 0.040(7) 0.026(7) -0.011(6) 0.010(6) -0.001(6)
C32 0.059(9) 0.061(9) 0.035(9) -0.003(7) 0.002(7) 0.009(7)
C33 0.037(8) 0.093(13) 0.043(10) 0.005(9) 0.007(7) 0.003(8)
C34 0.043(8) 0.086(12) 0.030(8) -0.007(8) 0.011(7) -0.013(8)
C35 0.053(9) 0.070(10) 0.042(10) -0.030(8) 0.021(8) -0.022(8)
C36 0.042(8) 0.059(9) 0.036(8) -0.007(7) 0.005(7) 0.006(7)
C37 0.123(19) 0.20(3) 0.046(13) 0.018(15) -0.032(13) -0.023(18)
C41 0.045(7) 0.025(6) 0.014(6) 0.001(5) 0.016(5) -0.009(5)
C42 0.043(7) 0.024(6) 0.027(7) -0.002(5) 0.011(6) 0.005(5)
C43 0.049(8) 0.033(7) 0.019(6) 0.008(5) -0.003(6) -0.012(6)
C44 0.058(8) 0.040(7) 0.018(7) 0.002(6) 0.010(6) -0.005(6)
C45 0.060(8) 0.032(6) 0.019(7) 0.004(5) 0.016(6) 0.008(6)
C46 0.041(7) 0.055(8) 0.015(6) 0.008(6) 0.001(6) 0.000(6)
C47 0.078(11) 0.091(12) 0.014(7) -0.003(7) 0.013(7) -0.023(9)
C52 0.053(8) 0.030(6) 0.015(6) 0.003(5) 0.003(6) 0.007(6)
C53 0.069(10) 0.033(7) 0.032(8) 0.015(6) 0.018(7) 0.000(7)
C54 0.070(10) 0.041(8) 0.022(7) 0.006(6) 0.010(7) 0.001(7)
C55 0.065(9) 0.041(8) 0.013(6) 0.004(5) 0.008(6) 0.006(6)
C56 0.067(9) 0.044(8) 0.022(7) 0.000(6) 0.021(7) -0.001(7)
C57 0.048(7) 0.043(7) 0.025(7) -0.009(6) 0.003(6) 0.004(7)
C59 0.077(10) 0.042(8) 0.016(7) -0.002(6) 0.009(7) 0.026(7)
C60 0.098(12) 0.040(8) 0.021(7) 0.003(6) 0.005(8) 0.015(8)
C61 0.063(8) 0.034(7) 0.009(6) 0.000(5) 0.007(6) 0.004(6)
C62 0.060(8) 0.026(6) 0.014(6) -0.002(5) 0.000(6) 0.004(6)
C63 0.075(10) 0.027(7) 0.023(7) -0.005(5) -0.010(7) 0.006(6)
C64 0.062(8) 0.030(7) 0.002(6) -0.001(5) 0.006(5) -0.002(6)
F1 0.053(5) 0.094(7) 0.028(4) -0.004(4) 0.012(4) -0.008(4)
F2 0.060(5) 0.100(7) 0.021(4) 0.002(4) -0.006(4) -0.020(5)
F3 0.061(5) 0.083(6) 0.024(4) 0.001(4) 0.015(4) -0.004(5)
F4 0.058(5) 0.083(6) 0.020(4) 0.006(4) 0.000(4) 0.005(5)
F5 0.124(8) 0.073(6) 0.028(5) 0.000(4) 0.031(5) 0.043(6)
F6 0.122(8) 0.073(6) 0.021(4) 0.010(4) 0.010(5) 0.042(6)
F7 0.086(6) 0.057(5) 0.029(4) 0.004(4) 0.025(4) 0.022(4)
F8 0.097(6) 0.048(5) 0.027(4) 0.013(4) 0.018(4) 0.028(4)
Cl1 0.164(7) 0.077(4) 0.035(3) 0.000 -0.007(4) 0.000
Cl2 0.088(6) 0.173(9) 0.116(8) 0.000 -0.010(5) 0.000

loop_
_atom_type_symbol
_atom_type_description
_atom_type_scat_dispersion_real
_atom_type_scat_dispersion_imag
_atom_type_scat_source
C C 0.0033 0.0016 'International Tables Vol C Tables 4.2.6.8 and 6.1.1.4'
H H 0.0000 0.0000 'International Tables Vol C Tables 4.2.6.8 and 6.1.1.4'
N N 0.0061 0.0033 'International Tables Vol C Tables 4.2.6.8 and 6.1.1.4'
O O 0.0106 0.0060 'International Tables Vol C Tables 4.2.6.8 and 6.1.1.4'
F F 0.0171 0.0103 'International Tables Vol C Tables 4.2.6.8 and 6.1.1.4'
Rh Rh -1.1178 0.9187 'International Tables Vol C Tables 4.2.6.8 and 6.1.1.4'
Cl Cl 0.1484 0.1585 'International Tables Vol C Tables 4.2.6.8 and 6.1.1.4'

loop_
_geom_angle_atom_site_label_1
_geom_angle_atom_site_label_2
_geom_angle_atom_site_label_3
_geom_angle
_geom_angle_site_symmetry_1
_geom_angle_site_symmetry_3
_geom_angle_publ_flag
N1 Rh1 N3 91.7(4) . . y
N1 Rh1 O103 93.2(4) . . y
N3 Rh1 O103 173.8(3) . . y
N1 Rh1 O201 175.0(3) . . y
N3 Rh1 O201 88.2(3) . . y
O103 Rh1 O201 86.6(3) . . y
N1 Rh1 N5 90.6(4) . . y
N3 Rh1 N5 97.7(4) . . y
O103 Rh1 N5 86.1(3) . . y
O201 Rh1 N5 94.3(3) . . y
N1 Rh1 Rh2 88.3(3) . . y
N3 Rh1 Rh2 89.2(3) . . y
O103 Rh1 Rh2 87.1(2) . . y
O201 Rh1 Rh2 86.7(2) . . y
N5 Rh1 Rh2 173.1(3) . . y
N2 Rh2 N4 92.0(4) . . y
N2 Rh2 O202 174.8(3) . . y
N4 Rh2 O202 88.6(3) . . y
N2 Rh2 O104 91.3(3) . . y
N4 Rh2 O104 174.6(4) . . y
O202 Rh2 O104 87.7(3) . . y
N2 Rh2 N6 98.3(4) . . y
N4 Rh2 N6 93.0(4) . . y
O202 Rh2 N6 86.8(3) . . y
O104 Rh2 N6 90.7(3) . . y
N2 Rh2 Rh1 87.7(3) . . y
N4 Rh2 Rh1 87.8(3) . . y
O202 Rh2 Rh1 87.2(2) . . y
O104 Rh2 Rh1 88.2(2) . . y
N6 Rh2 Rh1 173.9(2) . . y
C1 N1 C11 115.9(9) . . ?
C1 N1 Rh1 119.8(8) . . ?
C11 N1 Rh1 123.3(7) . . ?
C1 N2 C21 115.8(10) . . ?
C1 N2 Rh2 121.1(8) . . ?
C21 N2 Rh2 122.7(7) . . ?
C2 N3 C31 119.4(10) . . ?
C2 N3 Rh1 118.0(8) . . ?
C31 N3 Rh1 122.4(8) . . ?
C2 N4 C41 116.2(10) . . ?
C2 N4 Rh2 118.5(8) . . ?
C41 N4 Rh2 119.1(7) . . ?
C51 N5 Rh1 162.0(10) . . ?
C64 N6 Rh2 161.6(10) . . ?
C14 O1 C17 115.7(11) . . ?
C24 O2 C27 116.2(12) . . ?
C34 O3 C37 116.7(15) . . ?
C44 O4 C47 115.9(11) . . ?
C6 O103 Rh1 118.3(7) . . ?
C6 O104 Rh2 117.3(7) . . ?
C3 O201 Rh1 119.9(7) . . ?
C3 O202 Rh2 119.5(7) . . ?
N2 C1 N1 121.5(10) . . ?
N4 C2 N3 124.5(12) . . ?
O201 C3 O202 125.0(10) . . ?
O201 C3 C4 116.7(11) . . ?
O202 C3 C4 118.2(11) . . ?
C3 C4 C3 106.4(12) . 4_565 ?
C6 C5 C6 111.1(13) . 4_565 ?
O103 C6 O104 127.4(10) . . ?
O103 C6 C5 117.9(12) . . ?
O104 C6 C5 114.6(12) . . ?
C16 C11 C12 118.0(11) . . ?
C16 C11 N1 123.9(11) . . ?
C12 C11 N1 118.1(11) . . ?
C13 C12 C11 121.4(13) . . ?
C12 C13 C14 118.4(12) . . ?
C15 C14 O1 126.7(12) . . ?
C15 C14 C13 120.0(11) . . ?
O1 C14 C13 113.2(11) . . ?
C14 C15 C16 119.9(12) . . ?
C11 C16 C15 122.3(11) . . ?
C26 C21 C22 119.9(11) . . ?
C26 C21 N2 122.5(10) . . ?
C22 C21 N2 117.6(11) . . ?
C23 C22 C21 119.7(12) . . ?
C22 C23 C24 119.1(13) . . ?
C25 C24 O2 126.0(13) . . ?
C25 C24 C23 119.6(12) . . ?
O2 C24 C23 114.4(12) . . ?
C24 C25 C26 121.5(13) . . ?
C21 C26 C25 120.2(12) . . ?
C36 C31 C32 116.9(12) . . ?
C36 C31 N3 122.8(12) . . ?
C32 C31 N3 120.2(12) . . ?
C33 C32 C31 121.5(15) . . ?
C34 C33 C32 121.7(16) . . ?
C33 C34 C35 119.5(14) . . ?
C33 C34 O3 125.9(16) . . ?
C35 C34 O3 114.6(15) . . ?
C34 C35 C36 119.7(14) . . ?
C31 C36 C35 120.5(14) . . ?
C46 C41 C42 120.0(10) . . ?
C46 C41 N4 121.7(11) . . ?
C42 C41 N4 118.1(10) . . ?
C43 C42 C41 118.1(11) . . ?
C44 C43 C42 121.1(11) . . ?
O4 C44 C43 114.5(11) . . ?
O4 C44 C45 125.4(12) . . ?
C43 C44 C45 120.1(11) . . ?
C44 C45 C46 118.5(12) . . ?
C41 C46 C45 122.1(12) . . ?
N5 C51 C52 177.0(14) . . ?
C57 C52 C53 119.7(11) . . ?
C57 C52 C51 120.6(11) . . ?
C53 C52 C51 119.7(12) . . ?
F1 C53 C52 121.4(12) . . ?
F1 C53 C54 119.9(14) . . ?
C52 C53 C54 118.4(13) . . ?
F2 C54 C53 117.2(13) . . ?
F2 C54 C55 119.5(11) . . ?
C53 C54 C55 123.3(14) . . ?
C56 C55 C54 114.5(11) . . ?
C56 C55 C58 122.9(12) . . ?
C54 C55 C58 122.6(12) . . ?
F3 C56 C57 117.4(12) . . ?
F3 C56 C55 118.1(11) . . ?
C57 C56 C55 124.2(13) . . ?
F4 C57 C56 120.4(12) . . ?
F4 C57 C52 119.9(11) . . ?
C56 C57 C52 119.7(12) . . ?
C59 C58 C63 117.7(12) . . ?
C59 C58 C55 121.0(11) . . ?
C63 C58 C55 121.3(11) . . ?
F5 C59 C58 119.8(11) . . ?
F5 C59 C60 118.2(11) . . ?
C58 C59 C60 122.0(12) . . ?
F6 C60 C61 120.6(12) . . ?
F6 C60 C59 119.3(13) . . ?
C61 C60 C59 120.1(12) . . ?
C60 C61 C62 119.3(11) . . ?
C60 C61 C64 121.0(11) . 1_556 ?
C62 C61 C64 119.4(11) . 1_556 ?
F7 C62 C61 121.2(11) . . ?
F7 C62 C63 118.0(11) . . ?
C61 C62 C63 120.8(11) . . ?
F8 C63 C58 121.0(12) . . ?
F8 C63 C62 118.8(12) . . ?
C58 C63 C62 120.2(12) . . ?
N6 C64 C61 176.7(15) . 1_554 ?
Cl2 C1S Cl1 107.4(14) . . ?
Cl3 C2S Cl4' 116(2) . . ?
Cl3 C2S Cl4 85.4(17) . . ?
Cl5' C3S Cl6 130(3) . . ?
Cl5 C3S Cl6 90(2) . . ?
Cl5' C3S Cl6' 137(3) . . ?
Cl5 C3S Cl6' 99(2) . . ?
Cl7 C4S Cl8 123(4) . . ?
Cl10 C5S Cl9 93(4) . . ?
Cl14 C6S Cl13 33.9(17) . . ?
Cl14 C6S Cl11 79(3) . . ?
Cl13 C6S Cl11 113(4) . . ?
Cl14 C6S Cl12 73(3) . . ?
Cl11 C6S Cl12 152(5) . . ?
Cl15 C7S Cl15 63(10) 4_565 . ?
Cl17 C8S Cl17 82(7) 4_565 . ?
Cl17 C8S Cl16 112(6) 4_565 . ?
Cl17 C8S Cl16 112(6) . . ?
Cl18 C9S Cl18 164(10) . 4_565 ?
Cl18 C9S Cl19 116(3) . 4_565 ?
Cl18 C9S Cl19 116(3) 4_565 . ?

loop_
_geom_bond_atom_site_label_1
_geom_bond_atom_site_label_2
_geom_bond_distance
_geom_bond_site_symmetry_2
_geom_bond_publ_flag
Rh1 Rh2 2.4345(12) . y
Rh1 N1 2.016(9) . y
Rh1 N3 2.022(9) . y
Rh1 O103 2.086(8) . y
Rh1 O201 2.088(7) . y
Rh1 N5 2.204(9) . y
Rh2 N2 2.011(9) . y
Rh2 N4 2.031(9) . y
Rh2 O202 2.066(7) . y
Rh2 O104 2.074(8) . y
Rh2 N6 2.244(10) . y
N1 C1 1.334(14) . ?
N1 C11 1.437(13) . ?
N2 C1 1.322(14) . ?
N2 C21 1.457(14) . ?
N3 C2 1.330(15) . ?
N3 C31 1.417(14) . ?
N4 C2 1.323(14) . ?
N4 C41 1.434(14) . ?
N5 C51 1.113(14) . ?
N6 C64 1.124(13) . ?
O1 C14 1.382(14) . ?
O1 C17 1.436(18) . ?
O2 C24 1.383(14) . ?
O2 C27 1.428(19) . ?
O3 C34 1.386(17) . ?
O3 C37 1.50(2) . ?
O4 C44 1.363(14) . ?
O4 C47 1.430(17) . ?
O103 C6 1.247(14) . ?
O104 C6 1.297(14) . ?
O201 C3 1.248(13) . ?
O202 C3 1.274(13) . ?
C3 C4 1.515(14) . ?
C4 C3 1.515(14) 4_565 ?
C5 C6 1.538(14) . ?
C5 C6 1.538(14) 4_565 ?
C11 C16 1.345(16) . ?
C11 C12 1.395(17) . ?
C12 C13 1.393(17) . ?
C13 C14 1.412(18) . ?
C14 C15 1.346(17) . ?
C15 C16 1.403(16) . ?
C21 C26 1.356(16) . ?
C21 C22 1.415(16) . ?
C22 C23 1.381(18) . ?
C23 C24 1.42(2) . ?
C24 C25 1.348(17) . ?
C25 C26 1.387(16) . ?
C31 C36 1.384(18) . ?
C31 C32 1.392(18) . ?
C32 C33 1.362(19) . ?
C33 C34 1.35(2) . ?
C34 C35 1.36(2) . ?
C35 C36 1.427(19) . ?
C41 C46 1.345(16) . ?
C41 C42 1.419(16) . ?
C42 C43 1.399(16) . ?
C43 C44 1.383(17) . ?
C44 C45 1.389(17) . ?
C45 C46 1.402(16) . ?
C51 C52 1.446(16) . ?
C52 C57 1.387(17) . ?
C52 C53 1.397(18) . ?
C53 F1 1.306(15) . ?
C53 C54 1.402(18) . ?
C54 F2 1.347(15) . ?
C54 C55 1.412(18) . ?
C55 C56 1.388(18) . ?
C55 C58 1.464(16) . ?
C56 F3 1.360(14) . ?
C56 C57 1.372(17) . ?
C57 F4 1.318(13) . ?
C58 C59 1.383(17) . ?
C58 C63 1.387(17) . ?
C59 F5 1.338(14) . ?
C59 C60 1.391(18) . ?
C60 F6 1.306(15) . ?
C60 C61 1.356(18) . ?
C61 C62 1.385(16) . ?
C61 C64 1.438(15) 1_556 ?
C62 F7 1.347(14) . ?
C62 C63 1.397(17) . ?
C63 F8 1.338(14) . ?
C64 C61 1.438(15) 1_554 ?
C1S Cl2 1.78(3) . ?
C1S Cl1 1.85(3) . ?
C2S Cl3 1.73(4) . ?
C2S Cl4' 1.79(4) . ?
C2S Cl4 2.01(4) . ?
C3S Cl5' 1.41(4) . ?
C3S Cl5 1.55(4) . ?
C3S Cl6 1.78(4) . ?
C3S Cl6' 2.12(5) . ?
C4S Cl7 1.42(5) . ?
C4S Cl8 1.66(5) . ?
C5S Cl10 1.81(9) . ?
C5S Cl9 2.09(10) . ?
C6S Cl14 1.73(8) . ?
C6S Cl13 1.82(6) . ?
C6S Cl11 1.89(6) . ?
C6S Cl12 1.91(2) . ?
C7S Cl15 1.7(3) 4_565 ?
C7S Cl15 1.7(3) . ?
C8S Cl17 1.33(7) . ?
C8S Cl16 1.46(9) . ?
C9S Cl18 1.40(3) . ?
C9S Cl19 1.91(2) . ?
